data_7032930
loop_
_publ_author_name
'Feng, Xun'
'Feng, Yu-Quan'
'Chen, Jun Jing'
'Ng, Seik-Weng'
'Wang, Li-Ya'
'Guo, Jin-Zhong'

_publ_section_title
;
 Reticular three-dimensional 3d-4f frameworks constructed through
 substituted imidazole-dicarboxylate: syntheses, luminescence and magnetic
 properties study.
;
_journal_issue 2
_journal_name_full 'Dalton transactions (Cambridge, England : 2003)'
_journal_page_first 804
_journal_page_last 816
_journal_paper_doi 10.1039/c4dt02047b
_journal_volume 44
_journal_year 2015
_chemical_formula_sum 'C12 H16 Co N4 O12.5 Tb'
_chemical_formula_weight 634.14
_chemical_name_systematic
; 
 ? 
;
_space_group_IT_number 15
_symmetry_cell_setting monoclinic
_symmetry_space_group_name_Hall '-C 2yc'
_symmetry_space_group_name_H-M 'C 1 2/c 1'
_atom_sites_solution_hydrogens geom
_atom_sites_solution_primary direct
_atom_sites_solution_secondary difmap
_audit_creation_method SHELXL-97
_cell_angle_alpha 90.00
_cell_angle_beta 114.6550(10)
_cell_angle_gamma 90.00
_cell_formula_units_Z 8
_cell_length_a 24.339(3)
_cell_length_b 9.1443(12)
_cell_length_c 19.064(2)
_cell_measurement_reflns_used 4402
_cell_measurement_temperature 293(2)
_cell_measurement_theta_max 27.50
_cell_measurement_theta_min 2.35
_cell_volume 3856.1(8)
_computing_cell_refinement 'Bruker SMART'
_computing_data_collection 'Bruker SMART'
_computing_data_reduction 'Bruker SAINT'
_computing_molecular_graphics 'X-Seed (Barbour, 2001)'
_computing_publication_material 'publCIF (Westrip, 2010)'
_computing_structure_refinement 'SHELXL-97 (Sheldrick, 1997)'
_computing_structure_solution 'SHELXS-97 (Sheldrick, 1990)'
_diffrn_ambient_temperature 293(2)
_diffrn_measured_fraction_theta_full 0.994
_diffrn_measured_fraction_theta_max 0.994
_diffrn_measurement_device_type 'CCD area detector'
_diffrn_measurement_method 'phi and omega scans'
_diffrn_radiation_monochromator graphite
_diffrn_radiation_source 'fine-focus sealed tube'
_diffrn_radiation_type MoK\a
_diffrn_radiation_wavelength 0.71073
_diffrn_reflns_av_R_equivalents 0.0506
_diffrn_reflns_av_sigmaI/netI 0.0636
_diffrn_reflns_limit_h_max 31
_diffrn_reflns_limit_h_min -31
_diffrn_reflns_limit_k_max 10
_diffrn_reflns_limit_k_min -11
_diffrn_reflns_limit_l_max 24
_diffrn_reflns_limit_l_min -23
_diffrn_reflns_number 11780
_diffrn_reflns_theta_full 27.50
_diffrn_reflns_theta_max 27.50
_diffrn_reflns_theta_min 2.30
_exptl_absorpt_coefficient_mu 4.573
_exptl_absorpt_correction_T_max 0.5878
_exptl_absorpt_correction_T_min 0.4770
_exptl_absorpt_correction_type multi-scan
_exptl_absorpt_process_details 'SADABS (Sheldrick, 1996)'
_exptl_crystal_colour red
_exptl_crystal_density_diffrn 2.185
_exptl_crystal_density_method 'not measured'
_exptl_crystal_description block
_exptl_crystal_F_000 2464
_exptl_crystal_size_max 0.19
_exptl_crystal_size_mid 0.15
_exptl_crystal_size_min 0.13
_refine_diff_density_max 2.370
_refine_diff_density_min -1.116
_refine_diff_density_rms 0.190
_refine_ls_extinction_method none
_refine_ls_goodness_of_fit_ref 1.023
_refine_ls_hydrogen_treatment mixed
_refine_ls_matrix_type full
_refine_ls_number_parameters 280
_refine_ls_number_reflns 4402
_refine_ls_number_restraints 24
_refine_ls_restrained_S_all 1.040
_refine_ls_R_factor_all 0.0608
_refine_ls_R_factor_gt 0.0412
_refine_ls_shift/su_max 0.002
_refine_ls_shift/su_mean 0.000
_refine_ls_structure_factor_coef Fsqd
_refine_ls_weighting_details 'calc w=1/[\s^2^(Fo^2^)+(0.0515P)^2^+12.9958P] where P=(Fo^2^+2Fc^2^)/3'
_refine_ls_weighting_scheme calc
_refine_ls_wR_factor_gt 0.0970
_refine_ls_wR_factor_ref 0.1101
_reflns_number_gt 3352
_reflns_number_total 4402
_reflns_threshold_expression >2sigma(I)
_cod_data_source_file c4dt02047b3.cif
_cod_data_source_block Tb
_cod_depositor_comments
;
The following automatic conversions were performed:

'_symmetry_cell_setting' value 'Monoclinic' changed to 'monoclinic'
according to
/usr/data/users/saulius/crontab/automatic-downloads/rss-feeds/RSC/lib/dictionaries/cif_core.dic
dictionary named 'cif_core.dic' version 2.4.2 from 2011-04-26.

Automatic conversion script
Id: cif_fix_values 2827 2014-09-09 07:05:25Z andrius 

 Adding full bibliography for 7032926--7032931.cif.
;
_cod_original_cell_volume 3856.0(9)
_cod_original_sg_symbol_H-M C2/c
_cod_original_formula_sum 'C12 H16 Co N4 O12.50 Tb'
_cod_database_code 7032930

loop_
_symmetry_equiv_pos_as_xyz
'x, y, z'
'-x, y, -z+1/2'
'x+1/2, y+1/2, z'
'-x+1/2, y+1/2, -z+1/2'
'-x, -y, -z'
'x, -y, z-1/2'
'-x+1/2, -y+1/2, -z'
'x+1/2, -y+1/2, z-1/2'

loop_
_atom_site_label
_atom_site_type_symbol
_atom_site_fract_x
_atom_site_fract_y
_atom_site_fract_z
_atom_site_U_iso_or_equiv
_atom_site_adp_type
_atom_site_occupancy
_atom_site_symmetry_multiplicity
_atom_site_calc_flag
_atom_site_refinement_flags
Tb1 Tb 0.542350(13) 0.69517(3) 0.494230(18) 0.01893(11) Uani 1 1 d .
Co1 Co 0.71142(4) 0.48790(10) 0.33683(5) 0.0200(2) Uani 1 1 d .
O1 O 0.6152(2) 0.6456(6) 0.4548(3) 0.0403(14) Uani 1 1 d .
O2 O 0.6675(2) 0.6302(5) 0.3842(3) 0.0295(11) Uani 1 1 d .
O3 O 0.54759(19) 0.4316(5) 0.4953(3) 0.0243(10) Uani 1 1 d .
O4 O 0.5411(2) 0.1940(5) 0.4820(3) 0.0288(11) Uani 1 1 d .
O5 O 0.6104(2) 0.8773(5) 0.5537(3) 0.0308(11) Uani 1 1 d .
O6 O 0.6981(2) 0.9804(5) 0.5748(3) 0.0268(11) Uani 1 1 d .
O7 O 0.5784(2) 0.6336(6) 0.6225(3) 0.0296(11) Uani 1 1 d .
O8 O 0.62324(19) 0.5428(5) 0.7413(3) 0.0271(11) Uani 1 1 d .
O1W O 0.5182(2) 0.9141(5) 0.4161(3) 0.0365(12) Uani 1 1 d .
H11 H 0.5426 0.9802 0.4402 0.055 Uiso 1 1 d R
H12 H 0.4828 0.9411 0.4069 0.055 Uiso 1 1 d R
O2W O 0.4798(2) 0.6318(5) 0.3653(3) 0.0448(14) Uani 1 1 d .
H21 H 0.4594 0.5577 0.3652 0.067 Uiso 1 1 d R
H22 H 0.5014 0.6136 0.3411 0.067 Uiso 1 1 d R
O3W O 0.4342(2) 1.0551(5) 0.2940(3) 0.133(4) Uani 1 1 d RU
H31 H 0.4240 1.0041 0.2540 0.200 Uiso 1 1 d R
H32 H 0.4488 1.1347 0.2877 0.200 Uiso 1 1 d R
O4W O 0.4104(8) 0.849(2) 0.1868(11) 0.243(8) Uani 1 1 d U
H41 H 0.3862 0.7796 0.1692 0.364 Uiso 1 1 d R
H42 H 0.4137 0.8947 0.1502 0.364 Uiso 1 1 d R
O5W O 0.5000 0.737(5) 0.2500 0.182(15) Uani 0.50 2 d SPU
H51 H 0.4703 0.7929 0.2286 0.272 Uiso 0.50 1 d PR
O6W O 0.5000 1.292(3) 0.2500 0.099(8) Uani 0.50 2 d SPU
H61 H 0.5230 1.3431 0.2869 0.148 Uiso 0.50 1 d PR
N1 N 0.6836(2) 0.3433(6) 0.4038(3) 0.0243(13) Uani 1 1 d .
N2 N 0.6414(3) 0.1777(6) 0.4481(4) 0.0290(14) Uani 1 1 d .
H2 H 0.6318 0.0914 0.4601 0.035 Uiso 1 1 calc R
N3 N 0.7583(2) 0.8367(6) 0.7071(3) 0.0231(12) Uani 1 1 d .
N4 N 0.7299(2) 0.6683(6) 0.7702(3) 0.0240(13) Uani 1 1 d .
C1 C 0.6416(3) 0.5731(7) 0.4223(4) 0.0231(14) Uani 1 1 d .
C2 C 0.6445(3) 0.4120(7) 0.4291(4) 0.0200(13) Uani 1 1 d .
C3 C 0.6175(3) 0.3092(7) 0.4570(4) 0.0232(14) Uani 1 1 d .
C4 C 0.5668(3) 0.3139(8) 0.4796(4) 0.0238(14) Uani 1 1 d .
C5 C 0.6814(3) 0.2018(8) 0.4182(4) 0.0271(15) Uani 1 1 d .
C6 C 0.7162(4) 0.0843(9) 0.4020(5) 0.042(2) Uani 1 1 d .
H6A H 0.7564 0.1182 0.4139 0.062 Uiso 1 1 calc R
H6B H 0.6967 0.0579 0.3485 0.062 Uiso 1 1 calc R
H6C H 0.7180 0.0005 0.4333 0.062 Uiso 1 1 calc R
C7 C 0.6665(3) 0.8921(7) 0.5929(4) 0.0222(14) Uani 1 1 d .
C8 C 0.6986(3) 0.8064(7) 0.6642(4) 0.0209(13) Uani 1 1 d .
C9 C 0.6804(3) 0.7006(7) 0.7030(4) 0.0222(14) Uani 1 1 d .
C10 C 0.6245(3) 0.6225(7) 0.6879(4) 0.0221(14) Uani 1 1 d .
C11 C 0.7749(3) 0.7517(8) 0.7694(4) 0.0234(14) Uani 1 1 d .
C12 C 0.8367(4) 0.7505(11) 0.8331(5) 0.047(2) Uani 1 1 d .
H12A H 0.8510 0.8491 0.8455 0.070 Uiso 1 1 calc R
H12B H 0.8634 0.6970 0.8171 0.070 Uiso 1 1 calc R
H12C H 0.8356 0.7046 0.8778 0.070 Uiso 1 1 calc R

loop_
_atom_site_aniso_label
_atom_site_aniso_U_11
_atom_site_aniso_U_22
_atom_site_aniso_U_33
_atom_site_aniso_U_23
_atom_site_aniso_U_13
_atom_site_aniso_U_12
Tb1 0.01763(17) 0.01706(18) 0.02322(18) -0.00174(13) 0.00963(12) -0.00080(12)
Co1 0.0212(4) 0.0188(5) 0.0240(5) -0.0021(4) 0.0133(4) -0.0023(4)
O1 0.049(3) 0.025(3) 0.069(4) -0.005(3) 0.047(3) 0.000(2)
O2 0.041(3) 0.018(3) 0.040(3) -0.003(2) 0.028(3) -0.001(2)
O3 0.024(2) 0.018(2) 0.036(3) -0.001(2) 0.017(2) 0.0030(19)
O4 0.032(3) 0.016(3) 0.049(3) 0.001(2) 0.028(3) 0.001(2)
O5 0.020(2) 0.021(3) 0.038(3) 0.002(2) -0.001(2) -0.005(2)
O6 0.032(3) 0.023(3) 0.021(2) 0.003(2) 0.007(2) -0.002(2)
O7 0.026(2) 0.034(3) 0.022(3) 0.000(2) 0.003(2) -0.010(2)
O8 0.021(2) 0.029(3) 0.030(3) 0.006(2) 0.008(2) -0.006(2)
O1W 0.043(3) 0.022(3) 0.036(3) 0.001(2) 0.009(2) -0.004(2)
O2W 0.042(3) 0.040(3) 0.043(3) -0.007(3) 0.008(3) -0.021(3)
O3W 0.142(7) 0.102(7) 0.119(7) -0.018(6) 0.016(6) 0.034(6)
O4W 0.245(11) 0.267(12) 0.262(11) -0.081(9) 0.150(9) -0.042(8)
O5W 0.206(18) 0.177(18) 0.165(18) 0.000 0.080(11) 0.000
O6W 0.102(11) 0.120(12) 0.089(11) 0.000 0.055(9) 0.000
N1 0.026(3) 0.024(3) 0.030(3) 0.003(2) 0.018(3) 0.004(2)
N2 0.034(3) 0.021(3) 0.043(4) 0.011(3) 0.027(3) 0.008(3)
N3 0.021(3) 0.024(3) 0.025(3) 0.002(2) 0.011(2) -0.004(2)
N4 0.018(3) 0.033(3) 0.021(3) 0.003(2) 0.008(2) -0.004(2)
C1 0.025(3) 0.022(4) 0.027(4) -0.002(3) 0.016(3) 0.000(3)
C2 0.021(3) 0.021(3) 0.022(3) -0.003(3) 0.013(3) 0.001(3)
C3 0.026(3) 0.014(3) 0.036(4) 0.005(3) 0.019(3) 0.009(3)
C4 0.022(3) 0.028(4) 0.025(4) 0.000(3) 0.013(3) 0.003(3)
C5 0.031(4) 0.031(4) 0.026(4) 0.005(3) 0.020(3) 0.007(3)
C6 0.048(5) 0.037(5) 0.051(5) 0.002(4) 0.033(4) 0.016(4)
C7 0.030(4) 0.013(3) 0.023(3) 0.000(3) 0.010(3) -0.001(3)
C8 0.020(3) 0.017(3) 0.025(3) -0.001(3) 0.009(3) -0.003(3)
C9 0.019(3) 0.028(4) 0.020(3) -0.003(3) 0.008(3) -0.003(3)
C10 0.023(3) 0.018(3) 0.028(4) -0.006(3) 0.013(3) -0.001(3)
C11 0.022(3) 0.024(4) 0.024(4) 0.003(3) 0.010(3) -0.001(3)
C12 0.035(4) 0.058(6) 0.045(5) 0.013(4) 0.014(4) -0.013(4)

loop_
_atom_type_symbol
_atom_type_description
_atom_type_scat_dispersion_real
_atom_type_scat_dispersion_imag
_atom_type_scat_source
C C 0.0033 0.0016 'International Tables Vol C Tables 4.2.6.8 and 6.1.1.4'
H H 0.0000 0.0000 'International Tables Vol C Tables 4.2.6.8 and 6.1.1.4'
N N 0.0061 0.0033 'International Tables Vol C Tables 4.2.6.8 and 6.1.1.4'
O O 0.0106 0.0060 'International Tables Vol C Tables 4.2.6.8 and 6.1.1.4'
Co Co 0.3494 0.9721 'International Tables Vol C Tables 4.2.6.8 and 6.1.1.4'
Tb Tb -0.1723 4.1537 'International Tables Vol C Tables 4.2.6.8 and 6.1.1.4'

loop_
_geom_angle_atom_site_label_1
_geom_angle_atom_site_label_2
_geom_angle_atom_site_label_3
_geom_angle
_geom_angle_site_symmetry_1
_geom_angle_site_symmetry_3
O1 Tb1 O5 78.68(19) . .
O1 Tb1 O7 107.6(2) . .
O5 Tb1 O7 76.96(17) . .
O1 Tb1 O2W 81.8(2) . .
O5 Tb1 O2W 135.52(17) . .
O7 Tb1 O2W 147.42(18) . .
O1 Tb1 O3 75.79(17) . .
O5 Tb1 O3 134.28(16) . .
O7 Tb1 O3 75.58(17) . .
O2W Tb1 O3 76.86(16) . .
O1 Tb1 O1W 89.05(19) . .
O5 Tb1 O1W 69.02(17) . .
O7 Tb1 O1W 138.22(18) . .
O2W Tb1 O1W 71.10(18) . .
O3 Tb1 O1W 146.19(16) . .
O1 Tb1 O4 165.54(18) . 5_666
O5 Tb1 O4 95.19(17) . 5_666
O7 Tb1 O4 83.34(17) . 5_666
O2W Tb1 O4 93.97(17) . 5_666
O3 Tb1 O4 116.87(14) . 5_666
O1W Tb1 O4 76.51(17) . 5_666
O1 Tb1 O3 139.20(17) . 5_666
O5 Tb1 O3 139.21(16) . 5_666
O7 Tb1 O3 76.43(15) . 5_666
O2W Tb1 O3 76.66(16) . 5_666
O3 Tb1 O3 65.83(16) . 5_666
O1W Tb1 O3 115.33(16) . 5_666
O4 Tb1 O3 51.45(15) 5_666 5_666
O1 Tb1 C4 163.9(2) . 5_666
O5 Tb1 C4 117.40(19) . 5_666
O7 Tb1 C4 77.32(18) . 5_666
O2W Tb1 C4 86.20(18) . 5_666
O3 Tb1 C4 91.09(17) . 5_666
O1W Tb1 C4 97.20(19) . 5_666
O4 Tb1 C4 25.85(16) 5_666 5_666
O3 Tb1 C4 25.68(16) 5_666 5_666
N4 Co1 N3 94.6(2) 6_565 7_666
N4 Co1 O2 163.9(2) 6_565 .
N3 Co1 O2 91.4(2) 7_666 .
N4 Co1 N1 98.2(2) 6_565 .
N3 Co1 N1 166.4(2) 7_666 .
O2 Co1 N1 77.42(19) . .
N4 Co1 O6 99.1(2) 6_565 7_666
N3 Co1 O6 78.1(2) 7_666 7_666
O2 Co1 O6 96.73(19) . 7_666
N1 Co1 O6 95.2(2) . 7_666
N4 Co1 O8 77.82(19) 6_565 6_565
N3 Co1 O8 98.8(2) 7_666 6_565
O2 Co1 O8 86.49(18) . 6_565
N1 Co1 O8 88.4(2) . 6_565
O6 Co1 O8 175.58(17) 7_666 6_565
C1 O1 Tb1 156.0(5) . .
C1 O2 Co1 117.2(4) . .
C4 O3 Tb1 151.1(4) . .
C4 O3 Tb1 92.6(4) . 5_666
Tb1 O3 Tb1 114.17(16) . 5_666
C4 O4 Tb1 96.2(4) . 5_666
C7 O5 Tb1 138.8(4) . .
C7 O6 Co1 114.4(4) . 7_666
C10 O7 Tb1 147.4(4) . .
C10 O8 Co1 113.7(4) . 6_566
Tb1 O1W H11 109.0 . .
Tb1 O1W H12 109.6 . .
H11 O1W H12 109.5 . .
Tb1 O2W H21 108.9 . .
Tb1 O2W H22 109.7 . .
H21 O2W H22 109.9 . .
H31 O3W H32 109.5 . .
H41 O4W H42 109.7 . .
H41 O4W H51 109.4 . .
H42 O4W H51 102.3 . .
C5 N1 C2 106.1(5) . .
C5 N1 Co1 140.9(5) . .
C2 N1 Co1 111.3(4) . .
C5 N2 C3 109.2(6) . .
C5 N2 H2 125.4 . .
C3 N2 H2 125.4 . .
C11 N3 C8 105.4(5) . .
C11 N3 Co1 141.5(5) . 7_666
C8 N3 Co1 112.4(4) . 7_666
C11 N4 C9 105.6(5) . .
C11 N4 Co1 141.5(5) . 6_566
C9 N4 Co1 112.9(4) . 6_566
O1 C1 O2 123.4(6) . .
O1 C1 C2 120.0(6) . .
O2 C1 C2 116.6(6) . .
C3 C2 N1 109.5(6) . .
C3 C2 C1 134.6(6) . .
N1 C2 C1 115.9(5) . .
C2 C3 N2 104.8(5) . .
C2 C3 C4 133.6(6) . .
N2 C3 C4 120.8(6) . .
O3 C4 O4 119.3(6) . .
O3 C4 C3 122.4(6) . .
O4 C4 C3 118.3(6) . .
O3 C4 Tb1 61.7(3) . 5_666
O4 C4 Tb1 57.9(3) . 5_666
C3 C4 Tb1 172.8(5) . 5_666
N1 C5 N2 110.4(6) . .
N1 C5 C6 126.2(6) . .
N2 C5 C6 123.5(7) . .
C5 C6 H6A 109.5 . .
C5 C6 H6B 109.5 . .
H6A C6 H6B 109.5 . .
C5 C6 H6C 109.5 . .
H6A C6 H6C 109.5 . .
H6B C6 H6C 109.5 . .
O6 C7 O5 122.8(6) . .
O6 C7 C8 116.2(6) . .
O5 C7 C8 121.0(6) . .
N3 C8 C9 108.4(6) . .
N3 C8 C7 117.8(6) . .
C9 C8 C7 133.7(6) . .
N4 C9 C8 107.2(5) . .
N4 C9 C10 117.5(6) . .
C8 C9 C10 135.4(6) . .
O8 C10 O7 121.5(6) . .
O8 C10 C9 117.3(6) . .
O7 C10 C9 121.2(6) . .
N3 C11 N4 113.4(6) . .
N3 C11 C12 123.9(6) . .
N4 C11 C12 122.7(6) . .
C11 C12 H12A 109.5 . .
C11 C12 H12B 109.5 . .
H12A C12 H12B 109.5 . .
C11 C12 H12C 109.5 . .
H12A C12 H12C 109.5 . .
H12B C12 H12C 109.5 . .

loop_
_geom_bond_atom_site_label_1
_geom_bond_atom_site_label_2
_geom_bond_distance
_geom_bond_site_symmetry_2
Tb1 O1 2.241(5) .
Tb1 O5 2.288(5) .
Tb1 O7 2.298(5) .
Tb1 O2W 2.361(5) .
Tb1 O3 2.413(5) .
Tb1 O1W 2.418(5) .
Tb1 O4 2.474(4) 5_666
Tb1 O3 2.557(4) 5_666
Tb1 C4 2.902(6) 5_666
Co1 N4 2.081(5) 6_565
Co1 N3 2.081(5) 7_666
Co1 O2 2.111(5) .
Co1 N1 2.135(6) .
Co1 O6 2.162(5) 7_666
Co1 O8 2.178(5) 6_565
O1 C1 1.253(7) .
O2 C1 1.257(7) .
O3 C4 1.259(8) .
O3 Tb1 2.557(4) 5_666
O4 C4 1.273(8) .
O4 Tb1 2.474(4) 5_666
O5 C7 1.261(8) .
O6 C7 1.260(7) .
O6 Co1 2.162(5) 7_666
O7 C10 1.286(8) .
O8 C10 1.262(8) .
O8 Co1 2.178(5) 6_566
O1W H11 0.8367 .
O1W H12 0.8423 .
O2W H21 0.8398 .
O2W H22 0.8470 .
O3W H31 0.8385 .
O3W H32 0.8409 .
O4W H41 0.8376 .
O4W H42 0.8418 .
O4W H51 1.4344 .
O5W H51 0.8378 .
O6W H61 0.8357 .
N1 C5 1.328(9) .
N1 C2 1.384(7) .
N2 C5 1.337(8) .
N2 C3 1.377(8) .
N2 H2 0.8800 .
N3 C11 1.334(9) .
N3 C8 1.366(8) .
N3 Co1 2.081(5) 7_666
N4 C11 1.340(8) .
N4 C9 1.375(8) .
N4 Co1 2.081(5) 6_566
C1 C2 1.478(9) .
C2 C3 1.374(9) .
C3 C4 1.466(8) .
C4 Tb1 2.902(6) 5_666
C5 C6 1.478(9) .
C6 H6A 0.9600 .
C6 H6B 0.9600 .
C6 H6C 0.9600 .
C7 C8 1.478(9) .
C8 C9 1.398(9) .
C9 C10 1.456(9) .
C11 C12 1.488(10) .
C12 H12A 0.9600 .
C12 H12B 0.9600 .
C12 H12C 0.9600 .

loop_
_geom_hbond_atom_site_label_D
_geom_hbond_atom_site_label_H
_geom_hbond_atom_site_label_A
_geom_hbond_distance_DH
_geom_hbond_distance_HA
_geom_hbond_distance_DA
_geom_hbond_angle_DHA
_geom_hbond_site_symmetry_A
O1W H11 O4 0.84 2.12 2.803(7) 138.8 1_565
O1W H12 O3W 0.84 2.23 2.699(7) 115.0 .
O2W H21 O7 0.84 2.04 2.869(7) 171.4 5_666
O2W H22 O5W 0.85 2.06 2.626(16) 123.7 .
O3W H31 O4W 0.84 1.84 2.659(17) 163.4 .
O3W H32 O6W 0.84 2.21 3.013(19) 160.0 .
O4W H41 O2 0.84 1.87 2.701(18) 171.5 2_655
O4W H42 O1W 0.84 2.48 3.170(17) 140.4 2_655
O5W H51 O4W 0.84 1.43 2.25(3) 163.5 .
N2 H2 O6 0.88 2.34 2.866(7) 118.5 1_545

loop_
_geom_torsion_atom_site_label_1
_geom_torsion_atom_site_label_2
_geom_torsion_atom_site_label_3
_geom_torsion_atom_site_label_4
_geom_torsion
_geom_torsion_site_symmetry_1
_geom_torsion_site_symmetry_4
O5 Tb1 O1 C1 173.0(13) . .
O7 Tb1 O1 C1 100.8(13) . .
O2W Tb1 O1 C1 -47.2(13) . .
O3 Tb1 O1 C1 31.3(13) . .
O1W Tb1 O1 C1 -118.2(13) . .
O4 Tb1 O1 C1 -121.0(12) 5_666 .
O3 Tb1 O1 C1 11.3(14) 5_666 .
C4 Tb1 O1 C1 -4.9(18) 5_666 .
N4 Co1 O2 C1 70.4(9) 6_565 .
N3 Co1 O2 C1 -177.6(5) 7_666 .
N1 Co1 O2 C1 -5.5(5) . .
O6 Co1 O2 C1 -99.4(5) 7_666 .
O8 Co1 O2 C1 83.7(5) 6_565 .
O1 Tb1 O3 C4 -9.1(9) . .
O5 Tb1 O3 C4 -67.1(10) . .
O7 Tb1 O3 C4 -122.0(9) . .
O2W Tb1 O3 C4 75.6(9) . .
O1W Tb1 O3 C4 56.7(10) . .
O4 Tb1 O3 C4 163.4(9) 5_666 .
O3 Tb1 O3 C4 156.7(10) 5_666 .
C4 Tb1 O3 C4 161.4(8) 5_666 .
O1 Tb1 O3 Tb1 -165.8(2) . 5_666
O5 Tb1 O3 Tb1 136.2(2) . 5_666
O7 Tb1 O3 Tb1 81.4(2) . 5_666
O2W Tb1 O3 Tb1 -81.1(2) . 5_666
O1W Tb1 O3 Tb1 -99.9(3) . 5_666
O4 Tb1 O3 Tb1 6.7(2) 5_666 5_666
O3 Tb1 O3 Tb1 0.0 5_666 5_666
C4 Tb1 O3 Tb1 4.8(2) 5_666 5_666
O1 Tb1 O5 C7 -46.5(7) . .
O7 Tb1 O5 C7 64.9(7) . .
O2W Tb1 O5 C7 -112.2(7) . .
O3 Tb1 O5 C7 10.5(8) . .
O1W Tb1 O5 C7 -139.8(7) . .
O4 Tb1 O5 C7 146.8(7) 5_666 .
O3 Tb1 O5 C7 115.3(7) 5_666 .
C4 Tb1 O5 C7 132.9(7) 5_666 .
O1 Tb1 O7 C10 31.5(9) . .
O5 Tb1 O7 C10 -41.9(8) . .
O2W Tb1 O7 C10 134.2(8) . .
O3 Tb1 O7 C10 101.2(8) . .
O1W Tb1 O7 C10 -77.7(9) . .
O4 Tb1 O7 C10 -138.8(8) 5_666 .
O3 Tb1 O7 C10 169.3(9) 5_666 .
C4 Tb1 O7 C10 -164.4(9) 5_666 .
N4 Co1 N1 C5 8.7(8) 6_565 .
N3 Co1 N1 C5 -151.4(9) 7_666 .
O2 Co1 N1 C5 172.9(8) . .
O6 Co1 N1 C5 -91.3(8) 7_666 .
O8 Co1 N1 C5 86.2(8) 6_565 .
N4 Co1 N1 C2 -153.7(4) 6_565 .
N3 Co1 N1 C2 46.2(11) 7_666 .
O2 Co1 N1 C2 10.5(4) . .
O6 Co1 N1 C2 106.2(4) 7_666 .
O8 Co1 N1 C2 -76.3(4) 6_565 .
Tb1 O1 C1 O2 141.1(10) . .
Tb1 O1 C1 C2 -40.0(16) . .
Co1 O2 C1 O1 178.3(5) . .
Co1 O2 C1 C2 -0.6(8) . .
C5 N1 C2 C3 -1.6(8) . .
Co1 N1 C2 C3 167.0(5) . .
C5 N1 C2 C1 177.2(6) . .
Co1 N1 C2 C1 -14.3(7) . .
O1 C1 C2 C3 9.7(12) . .
O2 C1 C2 C3 -171.3(7) . .
O1 C1 C2 N1 -168.6(6) . .
O2 C1 C2 N1 10.4(9) . .
N1 C2 C3 N2 0.1(8) . .
C1 C2 C3 N2 -178.3(7) . .
N1 C2 C3 C4 -168.9(7) . .
C1 C2 C3 C4 12.7(14) . .
C5 N2 C3 C2 1.4(8) . .
C5 N2 C3 C4 172.2(6) . .
Tb1 O3 C4 O4 -164.7(6) . .
Tb1 O3 C4 O4 -5.9(7) 5_666 .
Tb1 O3 C4 C3 14.3(13) . .
Tb1 O3 C4 C3 173.1(6) 5_666 .
Tb1 O3 C4 Tb1 -158.8(9) . 5_666
Tb1 O4 C4 O3 6.1(7) 5_666 .
Tb1 O4 C4 C3 -172.9(5) 5_666 .
C2 C3 C4 O3 -19.2(12) . .
N2 C3 C4 O3 173.2(7) . .
C2 C3 C4 O4 159.8(8) . .
N2 C3 C4 O4 -7.8(10) . .
C2 C3 C4 Tb1 103(4) . 5_666
N2 C3 C4 Tb1 -64(4) . 5_666
C2 N1 C5 N2 2.5(8) . .
Co1 N1 C5 N2 -160.5(6) . .
C2 N1 C5 C6 -179.2(7) . .
Co1 N1 C5 C6 17.8(13) . .
C3 N2 C5 N1 -2.5(8) . .
C3 N2 C5 C6 179.1(7) . .
Co1 O6 C7 O5 168.9(5) 7_666 .
Co1 O6 C7 C8 -10.2(7) 7_666 .
Tb1 O5 C7 O6 125.6(6) . .
Tb1 O5 C7 C8 -55.4(10) . .
C11 N3 C8 C9 -0.1(7) . .
Co1 N3 C8 C9 -172.6(4) 7_666 .
C11 N3 C8 C7 176.3(6) . .
Co1 N3 C8 C7 3.8(7) 7_666 .
O6 C7 C8 N3 4.5(9) . .
O5 C7 C8 N3 -174.6(6) . .
O6 C7 C8 C9 179.8(7) . .
O5 C7 C8 C9 0.7(11) . .
C11 N4 C9 C8 -0.6(7) . .
Co1 N4 C9 C8 179.7(4) 6_566 .
C11 N4 C9 C10 178.9(6) . .
Co1 N4 C9 C10 -0.8(7) 6_566 .
N3 C8 C9 N4 0.4(7) . .
C7 C8 C9 N4 -175.2(7) . .
N3 C8 C9 C10 -178.9(7) . .
C7 C8 C9 C10 5.5(13) . .
Co1 O8 C10 O7 169.3(5) 6_566 .
Co1 O8 C10 C9 -10.1(7) 6_566 .
Tb1 O7 C10 O8 -160.3(6) . .
Tb1 O7 C10 C9 19.1(12) . .
N4 C9 C10 O8 7.7(9) . .
C8 C9 C10 O8 -173.0(7) . .
N4 C9 C10 O7 -171.7(6) . .
C8 C9 C10 O7 7.6(12) . .
C8 N3 C11 N4 -0.3(8) . .
Co1 N3 C11 N4 168.5(5) 7_666 .
C8 N3 C11 C12 -179.1(7) . .
Co1 N3 C11 C12 -10.3(12) 7_666 .
C9 N4 C11 N3 0.6(8) . .
Co1 N4 C11 N3 -179.8(5) 6_566 .
C9 N4 C11 C12 179.4(7) . .
Co1 N4 C11 C12 -1.0(13) 6_566 .
